data_4020104
loop_
_publ_author_name
'Ichiro Hisaki'
'Takeshi Eda'
'Motohiro Sonoda'
'Hiroyuki Niino'
'Tadatake Sato'
'Tomonari Wakabayashi'
'Yoshito Tobe'

_journal_name_full 'Journal of Organic Chemistry'
_journal_page_first 1853
_journal_page_last 1864
_journal_paper_doi 10.1021/jo047857p
_journal_volume 70
_journal_year 2005
_chemical_formula_moiety 'C49 H26'
_chemical_formula_sum 'C49 H26'
_chemical_formula_weight 614.70
_space_group_IT_number 1
_space_group_name_Hall 'P 1'
_space_group_name_H-M_alt 'P 1'
_symmetry_cell_setting triclinic
_symmetry_Int_Tables_number 1
_symmetry_space_group_name_Hall 'P 1'
_symmetry_space_group_name_H-M 'P 1'
_atom_sites_solution_hydrogens geom
_atom_sites_solution_primary direct
_atom_sites_solution_secondary difmap
_cell_angle_alpha 116.09(3)
_cell_angle_beta 104.12(4)
_cell_angle_gamma 92.52(3)
_cell_formula_units_Z 1
_cell_length_a 7.411(3)
_cell_length_b 10.466(4)
_cell_length_c 11.746(5)
_cell_measurement_reflns_used 16564
_cell_measurement_temperature 120(1)
_cell_measurement_theta_max 27.48
_cell_measurement_theta_min 3.30
_cell_volume 781.5(5)
_diffrn_ambient_temperature 120(1)
_diffrn_detector_area_resol_mean 10.00
_diffrn_measurement_device_type 'Rigaku R-AXIS RAPID'
_diffrn_measurement_method \w
_diffrn_radiation_monochromator graphite
_diffrn_radiation_source 'normal-focus sealed tube'
_diffrn_radiation_type MoK\a
_diffrn_radiation_wavelength 0.71075
_diffrn_reflns_av_R_equivalents 0.0820
_diffrn_reflns_av_sigmaI/netI 0.0826
_diffrn_reflns_limit_h_max 9
_diffrn_reflns_limit_h_min -9
_diffrn_reflns_limit_k_max 13
_diffrn_reflns_limit_k_min -13
_diffrn_reflns_limit_l_max 15
_diffrn_reflns_limit_l_min -15
_diffrn_reflns_number 18685
_diffrn_reflns_theta_max 27.48
_diffrn_reflns_theta_min 3.31
_diffrn_standards_decay_% ?
_diffrn_standards_interval_count ?
_diffrn_standards_interval_time ?
_diffrn_standards_number ?
_exptl_absorpt_coefficient_mu 0.074
_exptl_absorpt_correction_T_max 0.988195
_exptl_absorpt_correction_T_min 0.994634
_exptl_absorpt_correction_type numerical
_exptl_absorpt_process_details
;
Higashi, T. (1999). Shape - Program to obtain Crystal Shape using CCD
camera. Rigaku Corporation, Tokyo, Japan.
Higashi, T. (1999). Numabs - Numerical Absorption Correction, Rigaku
Corporation, Tokyo, Japan.
;
_exptl_crystal_colour block
_exptl_crystal_density_diffrn 1.306
_exptl_crystal_density_meas ?
_exptl_crystal_density_method 'not measured'
_exptl_crystal_description orange
_exptl_crystal_F_000 320
_exptl_crystal_size_max 0.30
_exptl_crystal_size_mid 0.16
_exptl_crystal_size_min 0.14
_refine_ls_abs_structure_details 'Flack H D (1983), Acta Cryst. A39, 876-881'
_refine_ls_abs_structure_Flack -3(10)
_refine_ls_extinction_coef ?
_refine_ls_extinction_method none
_refine_ls_goodness_of_fit_ref 1.044
_refine_ls_hydrogen_treatment mixed
_refine_ls_matrix_type full
_refine_ls_number_parameters 439
_refine_ls_number_reflns 6986
_refine_ls_number_restraints 0
_refine_ls_restrained_S_all 1.044
_refine_ls_R_factor_all 0.1290
_refine_ls_R_factor_gt 0.0826
_refine_ls_shift/su_max 0.000
_refine_ls_shift/su_mean 0.000
_refine_ls_structure_factor_coef Fsqd
_refine_ls_weighting_details 'calc w=1/[\s^2^(Fo^2^)+(0.1057P)^2^+0.5882P] where P=(Fo^2^+2Fc^2^)/3'
_refine_ls_weighting_scheme calc
_refine_ls_wR_factor_gt 0.2003
_refine_ls_wR_factor_ref 0.2269
_reflns_number_gt 4571
_reflns_number_total 6986
_reflns_threshold_expression >2sigma(I)
_cod_database_code 4020104

loop_
_symmetry_equiv_pos_as_xyz
'x, y, z'

loop_
_atom_site_label
_atom_site_type_symbol
_atom_site_fract_x
_atom_site_fract_y
_atom_site_fract_z
_atom_site_U_iso_or_equiv
_atom_site_adp_type
_atom_site_occupancy
_atom_site_symmetry_multiplicity
_atom_site_calc_flag
_atom_site_refinement_flags
_atom_site_disorder_assembly
_atom_site_disorder_group
C1 C 0.1963 0.2334 0.3424 0.0280(11) Uani 1 1 d . . .
C2 C 0.2271(9) 0.3634(7) 0.4058(7) 0.0294(11) Uani 1 1 d . . .
C3 C 0.2614(9) 0.5170(8) 0.4870(7) 0.0258(11) Uani 1 1 d . . .
C4 C 0.2435(9) 0.5745(7) 0.6139(7) 0.0308(11) Uani 1 1 d . . .
H4 H 0.2085 0.5107 0.6457 0.037 Uiso 1 1 calc R . .
C5 C 0.2743(9) 0.7187(8) 0.6943(7) 0.0295(11) Uani 1 1 d . . .
H5 H 0.2599 0.7546 0.7806 0.035 Uiso 1 1 calc R . .
C6 C 0.3276(10) 0.8158(8) 0.6501(7) 0.0299(11) Uani 1 1 d . . .
H6 H 0.3516 0.9169 0.7071 0.036 Uiso 1 1 calc R . .
C7 C 0.3448(9) 0.7633(7) 0.5241(7) 0.0260(11) Uani 1 1 d . . .
H7 H 0.3772 0.8285 0.4931 0.031 Uiso 1 1 calc R . .
C8 C 0.3149(9) 0.6148(7) 0.4417(7) 0.0255(10) Uani 1 1 d . . .
C9 C 0.3391(10) 0.5566(8) 0.3100(7) 0.0342(12) Uani 1 1 d . . .
C10 C 0.3672(12) 0.4957(8) 0.2025(8) 0.0435(14) Uani 1 1 d . . .
C11 C 0.3921(11) 0.4098(8) 0.0749(7) 0.0463(15) Uani 1 1 d . . .
C12 C 0.4630(11) 0.4368(7) -0.0308(7) 0.0438(15) Uani 1 1 d . . .
C13 C 0.4156(12) 0.2645(8) -0.1207(7) 0.0470(16) Uani 1 1 d . . .
C14 C 0.3501(11) 0.2634(8) 0.0000(7) 0.0426(14) Uani 1 1 d . . .
C15 C 0.2689(11) 0.1576(8) 0.0273(8) 0.0432(14) Uani 1 1 d . . .
C16 C 0.2075(10) 0.0848(8) 0.0708(7) 0.0311(11) Uani 1 1 d . . .
C17 C 0.1571(9) 0.0033(7) 0.1345(7) 0.0245(10) Uani 1 1 d . . .
C18 C 0.1127(9) -0.1479(7) 0.0684(7) 0.0269(11) Uani 1 1 d . . .
H18 H 0.1089 -0.1982 -0.0222 0.032 Uiso 1 1 calc R . .
C19 C 0.0743(9) -0.2253(8) 0.1313(7) 0.0264(11) Uani 1 1 d . . .
H19 H 0.0491 -0.3279 0.0853 0.032 Uiso 1 1 calc R . .
C20 C 0.0726(9) -0.1518(7) 0.2643(7) 0.0285(11) Uani 1 1 d . . .
H20 H 0.0427 -0.2048 0.3073 0.034 Uiso 1 1 calc R . .
C21 C 0.1139(9) -0.0038(7) 0.3318(7) 0.0307(12) Uani 1 1 d . . .
H21 H 0.1141 0.0443 0.4219 0.037 Uiso 1 1 calc R . .
C22 C 0.1563(9) 0.0791(7) 0.2700(7) 0.0256(11) Uani 1 1 d . . .
C23 C 0.7552(7) 0.4717(6) -0.5081(5) 0.0276(11) Uani 1 1 d . . .
C24 C 0.7259(9) 0.3412(7) -0.5712(7) 0.0268(10) Uani 1 1 d . . .
C25 C 0.6852(9) 0.1867(8) -0.6531(7) 0.0265(11) Uani 1 1 d . . .
C26 C 0.6915(9) 0.1288(8) -0.7842(7) 0.0305(11) Uani 1 1 d . . .
H26 H 0.7249 0.1911 -0.8179 0.037 Uiso 1 1 calc R . .
C27 C 0.6481(10) -0.0231(8) -0.8669(7) 0.0369(13) Uani 1 1 d . . .
H27 H 0.6532 -0.0629 -0.9558 0.044 Uiso 1 1 calc R . .
C28 C 0.5988(10) -0.1116(7) -0.8175(7) 0.0333(12) Uani 1 1 d . . .
H28 H 0.5692 -0.2131 -0.8733 0.040 Uiso 1 1 calc R . .
C29 C 0.5908(9) -0.0567(7) -0.6871(7) 0.0274(11) Uani 1 1 d . . .
H29 H 0.5559 -0.1201 -0.6549 0.033 Uiso 1 1 calc R . .
C30 C 0.6351(8) 0.0938(7) -0.6038(6) 0.0219(10) Uani 1 1 d . . .
C31 C 0.6254(10) 0.1551(7) -0.4702(7) 0.0305(11) Uani 1 1 d . . .
C32 C 0.6308(11) 0.2141(7) -0.3577(7) 0.0384(13) Uani 1 1 d . . .
C33 C 0.6380(11) 0.2915(7) -0.2223(7) 0.0424(15) Uani 1 1 d . . .
C34 C 0.5924(10) 0.2090(7) -0.1483(7) 0.0387(12) Uani 1 1 d . . .
H34 H 0.5726 0.1016 -0.2024 0.046 Uiso 1 1 calc R . .
C35 C 0.6690(9) 0.4884(7) -0.0045(7) 0.0354(11) Uani 1 1 d . . .
H35 H 0.7077 0.5954 0.0513 0.043 Uiso 1 1 calc R . .
C36 C 0.6776(10) 0.4355(7) -0.1477(7) 0.0363(13) Uani 1 1 d . . .
C37 C 0.7173(10) 0.5348(8) -0.1950(7) 0.0318(11) Uani 1 1 d . . .
C38 C 0.7482(10) 0.6110(8) -0.2405(7) 0.0306(11) Uani 1 1 d . . .
C39 C 0.7887(9) 0.6967(7) -0.3024(7) 0.0234(10) Uani 1 1 d . . .
C40 C 0.8235(9) 0.8488(7) -0.2322(7) 0.0234(10) Uani 1 1 d . . .
H40 H 0.8222 0.8966 -0.1425 0.028 Uiso 1 1 calc R . .
C41 C 0.8599(9) 0.9287(8) -0.2957(7) 0.0271(11) Uani 1 1 d . . .
H41 H 0.8878 1.0312 -0.2475 0.033 Uiso 1 1 calc R . .
C42 C 0.8560(8) 0.8615(7) -0.4265(7) 0.0257(11) Uani 1 1 d . . .
H42 H 0.8758 0.9170 -0.4696 0.031 Uiso 1 1 calc R . .
C43 C 0.8222(8) 0.7089(7) -0.4967(7) 0.0249(10) Uani 1 1 d . . .
H43 H 0.8227 0.6619 -0.5866 0.030 Uiso 1 1 calc R . .
C44 C 0.7881(9) 0.6269(7) -0.4350(7) 0.0256(11) Uani 1 1 d . . .
C45 C 0.3067(11) 0.4950(8) -0.1028(7) 0.0387(12) Uani 1 1 d . . .
H45A H 0.2608 0.5742 -0.0378 0.046 Uiso 1 1 calc R . .
H45B H 0.3562 0.5311 -0.1562 0.046 Uiso 1 1 calc R . .
C46 C 0.1530(10) 0.3683(11) -0.1892(9) 0.065(2) Uani 1 1 d . . .
H46A H 0.0776 0.3800 -0.2650 0.077 Uiso 1 1 calc R . .
H46B H 0.0682 0.3604 -0.1384 0.077 Uiso 1 1 calc R . .
C47 C 0.2381(10) 0.2357(8) -0.2384(7) 0.0426(13) Uani 1 1 d . . .
H47A H 0.2749 0.2207 -0.3183 0.051 Uiso 1 1 calc R . .
H47B H 0.1484 0.1496 -0.2602 0.051 Uiso 1 1 calc R . .
C48 C 0.7828(10) 0.4036(9) 0.0549(7) 0.0523(19) Uani 1 1 d . . .
H48 H 0.8743 0.4496 0.1396 0.063 Uiso 1 1 calc R . .
C49 C 0.7476(11) 0.2671(9) -0.0162(8) 0.0507(16) Uani 1 1 d . . .
H49 H 0.8138 0.2049 0.0111 0.061 Uiso 1 1 calc R . .
